data_2203042
loop_
_publ_author_name
'Ocak, Nazan'
'\,Coruh, Ufuk'
'Akdemir, Nesuhi'
'Kantar, Cihan'
'A\<gar, Erbil'
'Erd\"onmez, Ahmet'

_publ_section_title
;
 4,5-Bis(4-methylphenylsulfanyl)phthalonitrile
;
_journal_issue 1
_journal_name_full 'Acta Crystallographica Section E'
_journal_page_first o33
_journal_page_last o34
_journal_paper_doi 10.1107/S1600536803026710
_journal_volume 60
_journal_year 2004
_chemical_formula_iupac 'C22 H16 N2 S2'
_chemical_formula_moiety 'C22 H16 N2 S2'
_chemical_formula_sum 'C22 H16 N2 S2'
_chemical_formula_weight 372.49
_chemical_name_systematic
;
4,5-Bis(4-methylphenylsulfanyl)phthalonitrile
;
_space_group_IT_number 15
_symmetry_cell_setting monoclinic
_symmetry_space_group_name_Hall '-C 2yc'
_symmetry_space_group_name_H-M 'C 1 2/c 1'
_atom_sites_solution_hydrogens geom
_atom_sites_solution_primary direct
_atom_sites_solution_secondary difmap
_cell_angle_alpha 90.00
_cell_angle_beta 119.093(7)
_cell_angle_gamma 90.00
_cell_formula_units_Z 12
_cell_length_a 27.347(3)
_cell_length_b 15.4675(10)
_cell_length_c 15.5745(17)
_cell_measurement_reflns_used 7445
_cell_measurement_temperature 293(2)
_cell_measurement_theta_max 24.64
_cell_measurement_theta_min 1.6
_cell_volume 5756.7(10)
_computing_cell_refinement X-AREA
_computing_data_collection 'X-AREA (Stoe & Cie, 2002)'
_computing_data_reduction 'X-RED (Stoe & Cie, 2002)'
_computing_molecular_graphics 'ORTEPIII (Burnett & Johnson, 1996)'
_computing_publication_material 'WinGX (Farrugia, 1997) and PARST (Nardelli, 1995)'
_computing_structure_refinement 'SHELXL97 (Sheldrick, 1997)'
_computing_structure_solution 'SHELXS97 (Sheldrick, 1997)'
_diffrn_ambient_temperature 293(2)
_diffrn_detector_area_resol_mean 6.67
_diffrn_measured_fraction_theta_full 1.000
_diffrn_measured_fraction_theta_max 1.000
_diffrn_measurement_device_type 'Stoe IPDS-II'
_diffrn_measurement_method 'rotation method'
_diffrn_radiation_monochromator graphite
_diffrn_radiation_source 'fine-focus sealed tube'
_diffrn_radiation_type MoK\a
_diffrn_radiation_wavelength 0.71073
_diffrn_reflns_av_R_equivalents 0.0885
_diffrn_reflns_av_sigmaI/netI 0.1249
_diffrn_reflns_limit_h_max 33
_diffrn_reflns_limit_h_min -33
_diffrn_reflns_limit_k_max 19
_diffrn_reflns_limit_k_min -19
_diffrn_reflns_limit_l_max 19
_diffrn_reflns_limit_l_min -19
_diffrn_reflns_number 20063
_diffrn_reflns_theta_full 26.00
_diffrn_reflns_theta_max 26.00
_diffrn_reflns_theta_min 1.57
_diffrn_standards_decay_% 'not measurement'
_diffrn_standards_interval_time 30
_diffrn_standards_number 1
_exptl_absorpt_coefficient_mu 0.285
_exptl_absorpt_correction_T_max 0.9519
_exptl_absorpt_correction_T_min 0.9167
_exptl_absorpt_correction_type integration
_exptl_absorpt_process_details '(X-RED; Stoe & Cie, 2002)'
_exptl_crystal_colour colorless
_exptl_crystal_density_diffrn 1.289
_exptl_crystal_density_method 'not measured'
_exptl_crystal_description tablet
_exptl_crystal_F_000 2328
_exptl_crystal_size_max 0.380
_exptl_crystal_size_mid 0.277
_exptl_crystal_size_min 0.170
_refine_diff_density_max 0.120
_refine_diff_density_min -0.176
_refine_ls_extinction_method none
_refine_ls_goodness_of_fit_ref 0.733
_refine_ls_hydrogen_treatment constr
_refine_ls_matrix_type full
_refine_ls_number_parameters 355
_refine_ls_number_reflns 5661
_refine_ls_number_restraints 0
_refine_ls_restrained_S_all 0.733
_refine_ls_R_factor_all 0.1379
_refine_ls_R_factor_gt 0.0400
_refine_ls_shift/su_max 0.001
_refine_ls_shift/su_mean 0.000
_refine_ls_structure_factor_coef Fsqd
_refine_ls_weighting_details 'calc w=1/[\s^2^(Fo^2^)+(0.0153P)^2^] where P=(Fo^2^+2Fc^2^)/3'
_refine_ls_weighting_scheme calc
_refine_ls_wR_factor_gt 0.0473
_refine_ls_wR_factor_ref 0.0599
_reflns_number_gt 2308
_reflns_number_total 5661
_reflns_threshold_expression I>2\s(I)
_cod_data_source_file bt6387.cif
_cod_data_source_block I
_cod_original_cell_volume 5756.7(9)
_cod_original_sg_symbol_H-M 'C 2/c'
_cod_database_code 2203042
_cod_database_fobs_code 2203042

loop_
_symmetry_equiv_pos_as_xyz
'x, y, z'
'-x, y, -z+1/2'
'x+1/2, y+1/2, z'
'-x+1/2, y+1/2, -z+1/2'
'-x, -y, -z'
'x, -y, z-1/2'
'-x+1/2, -y+1/2, -z'
'x+1/2, -y+1/2, z-1/2'

loop_
_atom_site_label
_atom_site_fract_x
_atom_site_fract_y
_atom_site_fract_z
_atom_site_U_iso_or_equiv
_atom_site_adp_type
_atom_site_calc_flag
_atom_site_refinement_flags
_atom_site_occupancy
_atom_site_type_symbol
N3 0.08145(9) 0.22183(16) 0.81204(18) 0.0670(7) Uani d . 1 N
C23 0.05875(11) 0.15712(19) 0.79518(19) 0.0493(7) Uani d . 1 C
S1 0.25002(3) 0.30062(5) 1.22057(5) 0.0673(2) Uani d . 1 S
S2 0.12872(3) 0.33637(5) 1.06434(6) 0.0691(2) Uani d . 1 S
S3 0.06256(4) -0.18077(5) 0.79523(6) 0.0852(3) Uani d . 1 S
C5 0.18203(10) 0.35457(16) 1.03346(18) 0.0434(7) Uani d . 1 C
C4 0.17093(10) 0.38353(15) 0.94176(19) 0.0477(7) Uani d . 1 C
H4 0.1341 0.3942 0.8941 0.057 Uiso calc R 1 H
C8 0.26875(10) 0.37842(15) 0.99033(19) 0.0415(6) Uani d . 1 C
C3 0.21357(11) 0.39699(15) 0.91958(18) 0.0431(6) Uani d . 1 C
C9 0.32236(10) 0.3219(2) 1.29693(17) 0.0470(7) Uani d . 1 C
C6 0.23728(10) 0.33732(15) 1.10482(16) 0.0418(6) Uani d . 1 C
C25 0.05779(11) -0.00157(17) 0.79429(18) 0.0527(7) Uani d . 1 C
H25 0.0966 -0.0013 0.8241 0.063 Uiso calc R 1 H
C12 0.43509(11) 0.3532(2) 1.42672(19) 0.0573(8) Uani d . 1 C
C24 0.02914(9) 0.07593(16) 0.77252(18) 0.0445(6) Uani d . 1 C
C7 0.27981(10) 0.34792(15) 1.08125(18) 0.0472(7) Uani d . 1 C
H7 0.3164 0.3342 1.1276 0.057 Uiso calc R 1 H
C1 0.31370(11) 0.39155(17) 0.96823(19) 0.0528(8) Uani d . 1 C
C28 0.16218(13) -0.14520(18) 0.9566(2) 0.0681(9) Uani d . 1 C
H28 0.1424 -0.1480 0.9910 0.082 Uiso calc R 1 H
C14 0.35866(12) 0.25430(18) 1.34184(19) 0.0538(7) Uani d . 1 C
H14 0.3457 0.1976 1.3289 0.065 Uiso calc R 1 H
C27 0.13467(11) -0.15411(17) 0.8570(2) 0.0577(7) Uani d . 1 C
C19 -0.01318(12) 0.5129(2) 0.8556(2) 0.0557(8) Uani d . 1 C
C20 -0.01626(11) 0.4254(2) 0.8436(2) 0.0619(8) Uani d . 1 C
H20 -0.0484 0.4015 0.7924 0.074 Uiso calc R 1 H
C18 0.03449(14) 0.54625(18) 0.9335(2) 0.0594(8) Uani d . 1 C
H18 0.0379 0.6057 0.9436 0.071 Uiso calc R 1 H
C13 0.41418(12) 0.2708(2) 1.4059(2) 0.0612(8) Uani d . 1 C
H13 0.4383 0.2246 1.4361 0.073 Uiso calc R 1 H
N2 0.19269(10) 0.45843(16) 0.75162(18) 0.0766(8) Uani d . 1 N
C16 0.07413(10) 0.40498(19) 0.98176(19) 0.0457(7) Uani d . 1 C
C17 0.07760(11) 0.4923(2) 0.9971(2) 0.0585(8) Uani d . 1 C
H17 0.1090 0.5158 1.0504 0.070 Uiso calc R 1 H
C11 0.39800(13) 0.42032(19) 1.3807(2) 0.0638(8) Uani d . 1 C
H11 0.4112 0.4769 1.3930 0.077 Uiso calc R 1 H
C2 0.20175(11) 0.43074(17) 0.8256(2) 0.0510(7) Uani d . 1 C
C26 0.02962(10) -0.07960(17) 0.77242(19) 0.0545(7) Uani d . 1 C
N1 0.34896(11) 0.40161(16) 0.95095(19) 0.0826(8) Uani d . 1 N
C10 0.34211(12) 0.40571(19) 1.3172(2) 0.0581(8) Uani d . 1 C
H10 0.3178 0.4520 1.2881 0.070 Uiso calc R 1 H
C21 0.02649(12) 0.37119(18) 0.9045(2) 0.0558(8) Uani d . 1 C
H21 0.0232 0.3118 0.8935 0.067 Uiso calc R 1 H
C32 0.16432(17) -0.1489(2) 0.8067(2) 0.0865(10) Uani d . 1 C
H32 0.1462 -0.1549 0.7387 0.104 Uiso calc R 1 H
C31 0.22104(19) -0.1346(2) 0.8581(3) 0.0943(12) Uani d . 1 C
H31 0.2407 -0.1297 0.8235 0.113 Uiso calc R 1 H
C29 0.21921(13) -0.13203(18) 1.0065(2) 0.0706(9) Uani d . 1 C
H29 0.2374 -0.1262 1.0745 0.085 Uiso calc R 1 H
C30 0.24958(14) -0.12737(17) 0.9581(3) 0.0717(9) Uani d . 1 C
C22 -0.05986(12) 0.5717(2) 0.7863(2) 0.0859(10) Uani d . 1 C
H22A -0.0541 0.6286 0.8141 0.129 Uiso calc PR 0.50 H
H22B -0.0950 0.5495 0.7762 0.129 Uiso calc PR 0.50 H
H22C -0.0601 0.5743 0.7245 0.129 Uiso calc PR 0.50 H
H22D -0.0854 0.5396 0.7291 0.129 Uiso calc PR 0.50 H
H22E -0.0445 0.6188 0.7670 0.129 Uiso calc PR 0.50 H
H22F -0.0794 0.5939 0.8187 0.129 Uiso calc PR 0.50 H
C15 0.49632(12) 0.3696(2) 1.4969(2) 0.0973(11) Uani d . 1 C
H15A 0.5008 0.4262 1.5250 0.146 Uiso calc PR 0.50 H
H15B 0.5171 0.3660 1.4620 0.146 Uiso calc PR 0.50 H
H15C 0.5100 0.3271 1.5483 0.146 Uiso calc PR 0.50 H
H15D 0.5178 0.3200 1.4985 0.146 Uiso calc PR 0.50 H
H15E 0.5015 0.3802 1.5615 0.146 Uiso calc PR 0.50 H
H15F 0.5086 0.4191 1.4753 0.146 Uiso calc PR 0.50 H
C33 0.31242(13) -0.1167(2) 1.0136(3) 0.1222(15) Uani d . 1 C
H33A 0.3272 -0.1244 0.9694 0.183 Uiso calc PR 0.50 H
H33B 0.3284 -0.1591 1.0651 0.183 Uiso calc PR 0.50 H
H33C 0.3216 -0.0598 1.0418 0.183 Uiso calc PR 0.50 H
H33D 0.3243 -0.1045 1.0814 0.183 Uiso calc PR 0.50 H
H33E 0.3230 -0.0698 0.9858 0.183 Uiso calc PR 0.50 H
H33F 0.3299 -0.1691 1.0091 0.183 Uiso calc PR 0.50 H

loop_
_atom_site_aniso_label
_atom_site_aniso_U_11
_atom_site_aniso_U_22
_atom_site_aniso_U_33
_atom_site_aniso_U_12
_atom_site_aniso_U_13
_atom_site_aniso_U_23
N3 0.0521(16) 0.0615(17) 0.0859(19) -0.0059(14) 0.0323(15) -0.0099(16)
C23 0.0393(16) 0.0526(19) 0.0556(19) 0.0082(16) 0.0227(15) -0.0020(18)
S1 0.0519(5) 0.1001(7) 0.0479(5) -0.0069(5) 0.0227(4) 0.0175(5)
S2 0.0480(5) 0.0929(6) 0.0759(5) 0.0128(5) 0.0376(4) 0.0274(5)
S3 0.0803(6) 0.0506(5) 0.0908(7) 0.0126(5) 0.0149(5) -0.0055(5)
C5 0.0419(17) 0.0466(17) 0.0449(17) 0.0007(14) 0.0236(15) 0.0008(14)
C4 0.0376(16) 0.0532(18) 0.0442(17) 0.0039(13) 0.0135(14) 0.0026(14)
C8 0.0377(16) 0.0436(17) 0.0478(17) 0.0024(13) 0.0244(15) 0.0019(14)
C3 0.0461(17) 0.0451(17) 0.0389(16) 0.0040(14) 0.0213(15) 0.0027(14)
C9 0.0473(17) 0.0571(19) 0.0341(16) -0.0029(17) 0.0179(14) 0.0039(16)
C6 0.0392(16) 0.0489(17) 0.0346(14) 0.0000(14) 0.0158(14) 0.0036(13)
C25 0.0463(16) 0.0522(19) 0.0524(18) 0.0053(17) 0.0184(15) -0.0036(16)
C12 0.0491(19) 0.076(2) 0.0425(18) -0.001(2) 0.0192(16) -0.0053(18)
C24 0.0472(15) 0.0413(16) 0.0455(18) -0.0012(13) 0.0229(16) -0.0031(15)
C7 0.0366(15) 0.0571(18) 0.0442(17) 0.0053(14) 0.0167(13) 0.0094(15)
C1 0.0528(19) 0.056(2) 0.0499(18) 0.0073(16) 0.0251(17) 0.0084(15)
C28 0.069(2) 0.090(2) 0.056(2) 0.007(2) 0.0378(19) 0.0080(19)
C14 0.062(2) 0.0520(19) 0.0457(18) 0.0010(17) 0.0250(17) 0.0021(16)
C27 0.065(2) 0.0493(18) 0.055(2) 0.0148(16) 0.0259(17) 0.0006(16)
C19 0.056(2) 0.071(2) 0.055(2) 0.0114(19) 0.0383(18) 0.0034(19)
C20 0.0417(19) 0.080(2) 0.056(2) -0.0005(19) 0.0179(17) -0.0137(19)
C18 0.073(2) 0.0468(18) 0.067(2) -0.0048(19) 0.041(2) -0.0080(18)
C13 0.055(2) 0.070(2) 0.0505(19) 0.0155(18) 0.0189(18) 0.0120(18)
N2 0.091(2) 0.086(2) 0.0539(17) 0.0120(15) 0.0361(16) 0.0162(15)
C16 0.0381(17) 0.0518(19) 0.0558(19) 0.0007(15) 0.0296(16) -0.0028(16)
C17 0.0477(19) 0.075(2) 0.0528(18) -0.0146(18) 0.0247(16) -0.0135(19)
C11 0.070(2) 0.054(2) 0.066(2) -0.0078(19) 0.032(2) -0.0105(18)
C2 0.0510(18) 0.0495(19) 0.051(2) 0.0041(15) 0.0238(17) 0.0023(16)
C26 0.0671(18) 0.0438(16) 0.0445(18) 0.0073(14) 0.0208(17) -0.0035(15)
N1 0.0729(18) 0.096(2) 0.104(2) 0.0063(16) 0.0622(18) 0.0210(17)
C10 0.056(2) 0.056(2) 0.0568(19) 0.0113(17) 0.0235(17) 0.0077(17)
C21 0.0519(19) 0.0524(19) 0.068(2) -0.0064(17) 0.0334(18) -0.0156(17)
C32 0.121(3) 0.089(3) 0.062(2) 0.026(3) 0.055(2) -0.002(2)
C31 0.116(3) 0.087(3) 0.129(4) 0.009(3) 0.099(3) -0.005(3)
C29 0.068(2) 0.081(2) 0.061(2) -0.0042(18) 0.030(2) 0.0018(17)
C30 0.079(2) 0.0382(18) 0.113(3) 0.0066(17) 0.059(3) -0.002(2)
C22 0.077(2) 0.110(3) 0.075(2) 0.033(2) 0.040(2) 0.023(2)
C15 0.063(2) 0.126(3) 0.077(2) -0.007(2) 0.013(2) -0.017(2)
C33 0.078(3) 0.080(3) 0.222(5) -0.013(2) 0.083(3) -0.034(3)

loop_
_atom_type_symbol
_atom_type_description
_atom_type_scat_dispersion_real
_atom_type_scat_dispersion_imag
_atom_type_scat_source
C C 0.0033 0.0016 'International Tables Vol C Tables 4.2.6.8 and 6.1.1.4'
H H 0.0000 0.0000 'International Tables Vol C Tables 4.2.6.8 and 6.1.1.4'
N N 0.0061 0.0033 'International Tables Vol C Tables 4.2.6.8 and 6.1.1.4'
S S 0.1246 0.1234 'International Tables Vol C Tables 4.2.6.8 and 6.1.1.4'

loop_
_geom_angle_atom_site_label_1
_geom_angle_atom_site_label_2
_geom_angle_atom_site_label_3
_geom_angle_site_symmetry_1
_geom_angle_site_symmetry_3
_geom_angle
_geom_angle_publ_flag
N3 C23 C24 . . 179.0(3) ?
C6 S1 C9 . . 103.18(11) ?
C5 S2 C16 . . 102.86(12) ?
C26 S3 C27 . . 103.23(13) ?
C4 C5 C6 . . 119.5(2) ?
C4 C5 S2 . . 122.5(2) yes
C6 C5 S2 . . 117.97(18) yes
C5 C4 C3 . . 121.2(2) ?
C5 C4 H4 . . 119.4 ?
C3 C4 H4 . . 119.4 ?
C7 C8 C3 . . 119.5(2) ?
C7 C8 C1 . . 120.4(2) ?
C3 C8 C1 . . 120.1(2) ?
C4 C3 C8 . . 119.3(2) ?
C4 C3 C2 . . 120.7(2) ?
C8 C3 C2 . . 120.0(2) ?
C14 C9 C10 . . 119.5(2) ?
C14 C9 S1 . . 119.5(2) ?
C10 C9 S1 . . 120.8(2) ?
C7 C6 C5 . . 119.1(2) ?
C7 C6 S1 . . 122.40(19) yes
C5 C6 S1 . . 118.43(17) yes
C24 C25 C26 . . 121.0(2) ?
C24 C25 H25 . . 119.5 ?
C26 C25 H25 . . 119.5 ?
C13 C12 C11 . . 117.3(3) ?
C13 C12 C15 . . 121.1(3) ?
C11 C12 C15 . . 121.6(3) ?
C25 C24 C24 . 2_556 119.78(14) ?
C25 C24 C23 . . 120.8(2) ?
C24 C24 C23 2_556 . 119.44(13) ?
C8 C7 C6 . . 121.2(2) ?
C8 C7 H7 . . 119.4 ?
C6 C7 H7 . . 119.4 ?
N1 C1 C8 . . 179.8(3) ?
C27 C28 C29 . . 120.3(3) ?
C27 C28 H28 . . 119.9 ?
C29 C28 H28 . . 119.9 ?
C13 C14 C9 . . 119.7(3) ?
C13 C14 H14 . . 120.1 ?
C9 C14 H14 . . 120.1 ?
C28 C27 C32 . . 119.3(3) ?
C28 C27 S3 . . 119.7(2) ?
C32 C27 S3 . . 120.8(3) ?
C20 C19 C18 . . 117.5(3) ?
C20 C19 C22 . . 121.7(3) ?
C18 C19 C22 . . 120.8(3) ?
C19 C20 C21 . . 122.4(3) ?
C19 C20 H20 . . 118.8 ?
C21 C20 H20 . . 118.8 ?
C19 C18 C17 . . 121.0(3) ?
C19 C18 H18 . . 119.5 ?
C17 C18 H18 . . 119.5 ?
C12 C13 C14 . . 122.1(3) ?
C12 C13 H13 . . 119.0 ?
C14 C13 H13 . . 119.0 ?
C17 C16 C21 . . 118.9(3) ?
C17 C16 S2 . . 120.2(2) ?
C21 C16 S2 . . 120.8(2) ?
C16 C17 C18 . . 120.4(3) ?
C16 C17 H17 . . 119.8 ?
C18 C17 H17 . . 119.8 ?
C10 C11 C12 . . 121.8(3) ?
C10 C11 H11 . . 119.1 ?
C12 C11 H11 . . 119.1 ?
N2 C2 C3 . . 179.2(3) ?
C25 C26 C26 . 2_556 119.18(14) ?
C25 C26 S3 . . 124.00(19) ?
C26 C26 S3 2_556 . 116.81(9) ?
C11 C10 C9 . . 119.5(3) ?
C11 C10 H10 . . 120.2 ?
C9 C10 H10 . . 120.2 ?
C20 C21 C16 . . 119.8(3) ?
C20 C21 H21 . . 120.1 ?
C16 C21 H21 . . 120.1 ?
C31 C32 C27 . . 119.2(3) ?
C31 C32 H32 . . 120.4 ?
C27 C32 H32 . . 120.4 ?
C30 C31 C32 . . 122.3(3) ?
C30 C31 H31 . . 118.8 ?
C32 C31 H31 . . 118.8 ?
C30 C29 C28 . . 121.4(3) ?
C30 C29 H29 . . 119.3 ?
C28 C29 H29 . . 119.3 ?
C31 C30 C29 . . 117.4(3) ?
C31 C30 C33 . . 121.5(3) ?
C29 C30 C33 . . 121.1(4) ?
C19 C22 H22A . . 109.5 ?
C19 C22 H22B . . 109.5 ?
H22A C22 H22B . . 109.5 ?
C19 C22 H22C . . 109.5 ?
H22A C22 H22C . . 109.5 ?
H22B C22 H22C . . 109.5 ?
C19 C22 H22D . . 109.5 ?
H22A C22 H22D . . 141.1 ?
H22B C22 H22D . . 56.3 ?
H22C C22 H22D . . 56.3 ?
C19 C22 H22E . . 109.5 ?
H22A C22 H22E . . 56.3 ?
H22B C22 H22E . . 141.1 ?
H22C C22 H22E . . 56.3 ?
H22D C22 H22E . . 109.5 ?
C19 C22 H22F . . 109.5 ?
H22A C22 H22F . . 56.3 ?
H22B C22 H22F . . 56.3 ?
H22C C22 H22F . . 141.1 ?
H22D C22 H22F . . 109.5 ?
H22E C22 H22F . . 109.5 ?
C12 C15 H15A . . 109.5 ?
C12 C15 H15B . . 109.5 ?
H15A C15 H15B . . 109.5 ?
C12 C15 H15C . . 109.5 ?
H15A C15 H15C . . 109.5 ?
H15B C15 H15C . . 109.5 ?
C12 C15 H15D . . 109.5 ?
H15A C15 H15D . . 141.1 ?
H15B C15 H15D . . 56.3 ?
H15C C15 H15D . . 56.3 ?
C12 C15 H15E . . 109.5 ?
H15A C15 H15E . . 56.3 ?
H15B C15 H15E . . 141.1 ?
H15C C15 H15E . . 56.3 ?
H15D C15 H15E . . 109.5 ?
C12 C15 H15F . . 109.5 ?
H15A C15 H15F . . 56.3 ?
H15B C15 H15F . . 56.3 ?
H15C C15 H15F . . 141.1 ?
H15D C15 H15F . . 109.5 ?
H15E C15 H15F . . 109.5 ?
C30 C33 H33A . . 109.5 ?
C30 C33 H33B . . 109.5 ?
H33A C33 H33B . . 109.5 ?
C30 C33 H33C . . 109.5 ?
H33A C33 H33C . . 109.5 ?
H33B C33 H33C . . 109.5 ?
C30 C33 H33D . . 109.5 ?
H33A C33 H33D . . 141.1 ?
H33B C33 H33D . . 56.3 ?
H33C C33 H33D . . 56.3 ?
C30 C33 H33E . . 109.5 ?
H33A C33 H33E . . 56.3 ?
H33B C33 H33E . . 141.1 ?
H33C C33 H33E . . 56.3 ?
H33D C33 H33E . . 109.5 ?
C30 C33 H33F . . 109.5 ?
H33A C33 H33F . . 56.3 ?
H33B C33 H33F . . 56.3 ?
H33C C33 H33F . . 141.1 ?
H33D C33 H33F . . 109.5 ?
H33E C33 H33F . . 109.5 ?

loop_
_geom_bond_atom_site_label_1
_geom_bond_atom_site_label_2
_geom_bond_site_symmetry_2
_geom_bond_distance
_geom_bond_publ_flag
N3 C23 . 1.139(3) ?
C23 C24 . 1.442(3) ?
S1 C6 . 1.756(2) yes
S1 C9 . 1.774(3) yes
S2 C5 . 1.766(2) yes
S2 C16 . 1.773(3) yes
S3 C26 . 1.754(2) ?
S3 C27 . 1.772(3) ?
C5 C4 . 1.382(3) ?
C5 C6 . 1.399(3) ?
C4 C3 . 1.383(3) ?
C4 H4 . 0.9300 ?
C8 C7 . 1.379(3) ?
C8 C3 . 1.399(3) ?
C8 C1 . 1.443(3) ?
C3 C2 . 1.435(3) ?
C9 C14 . 1.376(3) ?
C9 C10 . 1.380(3) ?
C6 C7 . 1.389(3) ?
C25 C24 . 1.381(3) ?
C25 C26 . 1.382(3) ?
C25 H25 . 0.9300 ?
C12 C13 . 1.369(3) ?
C12 C11 . 1.384(3) ?
C12 C15 . 1.511(4) ?
C24 C24 2_556 1.394(4) ?
C7 H7 . 0.9300 ?
C1 N1 . 1.131(3) yes
C28 C27 . 1.362(3) ?
C28 C29 . 1.378(4) ?
C28 H28 . 0.9300 ?
C14 C13 . 1.376(3) ?
C14 H14 . 0.9300 ?
C27 C32 . 1.377(4) ?
C19 C20 . 1.363(3) ?
C19 C18 . 1.378(3) ?
C19 C22 . 1.510(3) ?
C20 C21 . 1.375(3) ?
C20 H20 . 0.9300 ?
C18 C17 . 1.389(3) ?
C18 H18 . 0.9300 ?
C13 H13 . 0.9300 ?
N2 C2 . 1.138(3) yes
C16 C17 . 1.367(3) ?
C16 C21 . 1.376(3) ?
C17 H17 . 0.9300 ?
C11 C10 . 1.377(3) ?
C11 H11 . 0.9300 ?
C26 C26 2_556 1.418(5) ?
C10 H10 . 0.9300 ?
C21 H21 . 0.9300 ?
C32 C31 . 1.374(4) ?
C32 H32 . 0.9300 ?
C31 C30 . 1.366(4) ?
C31 H31 . 0.9300 ?
C29 C30 . 1.369(4) ?
C29 H29 . 0.9300 ?
C30 C33 . 1.511(4) ?
C22 H22A . 0.9600 ?
C22 H22B . 0.9600 ?
C22 H22C . 0.9600 ?
C22 H22D . 0.9600 ?
C22 H22E . 0.9600 ?
C22 H22F . 0.9600 ?
C15 H15A . 0.9600 ?
C15 H15B . 0.9600 ?
C15 H15C . 0.9600 ?
C15 H15D . 0.9600 ?
C15 H15E . 0.9600 ?
C15 H15F . 0.9600 ?
C33 H33A . 0.9600 ?
C33 H33B . 0.9600 ?
C33 H33C . 0.9600 ?
C33 H33D . 0.9600 ?
C33 H33E . 0.9600 ?
C33 H33F . 0.9600 ?

loop_
_geom_hbond_atom_site_label_D
_geom_hbond_atom_site_label_H
_geom_hbond_atom_site_label_A
_geom_hbond_site_symmetry_A
_geom_hbond_distance_DH
_geom_hbond_distance_HA
_geom_hbond_distance_DA
_geom_hbond_angle_DHA
C7 H7 N3 7_557 0.93 2.62 3.491(3) 156
C28 H28 Cg2 7_556 0.93 2.63 3.519(4) 161

loop_
_geom_torsion_atom_site_label_1
_geom_torsion_atom_site_label_2
_geom_torsion_atom_site_label_3
_geom_torsion_atom_site_label_4
_geom_torsion_site_symmetry_4
_geom_torsion
C16 S2 C5 C4 . -24.6(2)
C16 S2 C5 C6 . 156.5(2)
C6 C5 C4 C3 . -0.9(4)
S2 C5 C4 C3 . -179.82(19)
C5 C4 C3 C8 . 2.0(4)
C5 C4 C3 C2 . -177.2(2)
C7 C8 C3 C4 . -0.7(4)
C1 C8 C3 C4 . 179.6(2)
C7 C8 C3 C2 . 178.5(2)
C1 C8 C3 C2 . -1.2(4)
C6 S1 C9 C14 . -117.35(19)
C6 S1 C9 C10 . 67.1(2)
C4 C5 C6 C7 . -1.4(4)
S2 C5 C6 C7 . 177.56(19)
C4 C5 C6 S1 . 180.00(18)
S2 C5 C6 S1 . -1.1(3)
C9 S1 C6 C7 . 20.3(2)
C9 S1 C6 C5 . -161.1(2)
C26 C25 C24 C24 2_556 -0.2(4)
C26 C25 C24 C23 . -179.8(2)
C3 C8 C7 C6 . -1.6(4)
C1 C8 C7 C6 . 178.1(2)
C5 C6 C7 C8 . 2.7(4)
S1 C6 C7 C8 . -178.76(19)
C10 C9 C14 C13 . -0.3(4)
S1 C9 C14 C13 . -175.95(19)
C29 C28 C27 C32 . -0.7(5)
C29 C28 C27 S3 . 174.3(2)
C26 S3 C27 C28 . 88.1(3)
C26 S3 C27 C32 . -97.0(3)
C18 C19 C20 C21 . -1.5(4)
C22 C19 C20 C21 . 178.3(2)
C20 C19 C18 C17 . 0.0(4)
C22 C19 C18 C17 . -179.7(2)
C11 C12 C13 C14 . 0.2(4)
C15 C12 C13 C14 . -179.6(2)
C9 C14 C13 C12 . -0.3(4)
C5 S2 C16 C17 . -75.0(2)
C5 S2 C16 C21 . 108.4(2)
C21 C16 C17 C18 . -2.3(4)
S2 C16 C17 C18 . -178.92(19)
C19 C18 C17 C16 . 1.9(4)
C13 C12 C11 C10 . 0.6(4)
C15 C12 C11 C10 . -179.6(2)
C24 C25 C26 C26 2_556 -0.5(4)
C24 C25 C26 S3 . 178.7(2)
C27 S3 C26 C25 . 4.3(3)
C27 S3 C26 C26 2_556 -176.6(3)
C12 C11 C10 C9 . -1.2(4)
C14 C9 C10 C11 . 1.1(4)
S1 C9 C10 C11 . 176.65(19)
C19 C20 C21 C16 . 1.1(4)
C17 C16 C21 C20 . 0.8(4)
S2 C16 C21 C20 . 177.48(19)
C28 C27 C32 C31 . -0.1(5)
S3 C27 C32 C31 . -175.0(3)
C27 C32 C31 C30 . 1.5(5)
C27 C28 C29 C30 . 0.1(5)
C32 C31 C30 C29 . -2.1(5)
C32 C31 C30 C33 . 176.5(3)
C28 C29 C30 C31 . 1.2(5)
C28 C29 C30 C33 . -177.4(3)
